data_2233400
loop_
_publ_author_name
'Gao, Shan'
'Ng, Seik Weng'

_publ_section_title
;
 <i>catena</i>-Poly[[[bis[\m-3-(4-carboxyphenoxy)propionato]-\k^3^<i>O</i>^1^,<i>O</i>^1'^:<i>O</i>^1^;\k^3^<i>O</i>^1^:<i>O</i>^1^,<i>O</i>^1'^-bis[aqua(<i>N</i>,<i>N</i>-dimethylformamide-\k<i>O</i>)cadmium]]-\m-4,4'-bipyridine-\k^2^<i>N</i>:<i>N</i>']
 dinitrate]
;
_journal_coeditor_code BT5796
_journal_issue 2
_journal_name_full 'Acta Crystallographica Section E'
_journal_page_first m214
_journal_paper_doi 10.1107/S1600536812002991
_journal_volume 68
_journal_year 2012
_chemical_formula_iupac '[Cd2 (C10 H9 O5)2 (C10 H8 N2)2 (C3 H7 N O)2 (H2 O)2] (N O3)2'
_chemical_formula_moiety 'C46 H52 Cd2 N6 O14 2+, 2(N O3 -)'
_chemical_formula_sum 'C46 H52 Cd2 N8 O20'
_chemical_formula_weight 1261.76
_chemical_name_systematic
;
<i>catena</i>-Poly[[[bis[\m-3-(4-carboxyphenoxy)propionato]-
\k^3^<i>O</i>^1^,<i>O</i>^1'^:<i>O</i>^1^;
\k^3^<i>O</i>^1^:<i>O</i>^1^,<i>O</i>^1'^-
bis[aqua(<i>N</i>,<i>N</i>-dimethylformamide-\k<i>O</i>)cadmium]]-\m-
4,4'-bipyridine-\k^2^<i>N</i>:<i>N</i>'] dinitrate]
;
_space_group_IT_number 2
_symmetry_cell_setting triclinic
_symmetry_space_group_name_Hall '-P 1'
_symmetry_space_group_name_H-M 'P -1'
_atom_sites_solution_hydrogens geom
_atom_sites_solution_primary direct
_atom_sites_solution_secondary difmap
_audit_creation_method SHELXL-97
_cell_angle_alpha 69.1646(11)
_cell_angle_beta 84.2052(16)
_cell_angle_gamma 76.9358(16)
_cell_formula_units_Z 1
_cell_length_a 9.1020(5)
_cell_length_b 11.6866(5)
_cell_length_c 13.3534(5)
_cell_measurement_reflns_used 10397
_cell_measurement_temperature 293(2)
_cell_measurement_theta_max 27.45
_cell_measurement_theta_min 3.17
_cell_volume 1292.84(10)
_computing_cell_refinement 'RAPID-AUTO (Rigaku, 1998)'
_computing_data_collection 'RAPID-AUTO (Rigaku, 1998)'
_computing_data_reduction 'CrystalClear (Rigaku, 2002)'
_computing_molecular_graphics 'X-SEED (Barbour, 2001)'
_computing_publication_material 'publCIF (Westrip, 2010)'
_computing_structure_refinement 'SHELXL97 (Sheldrick, 2008)'
_computing_structure_solution 'SHELXS97 (Sheldrick, 2008)'
_diffrn_ambient_temperature 293(2)
_diffrn_measured_fraction_theta_full 0.987
_diffrn_measured_fraction_theta_max 0.987
_diffrn_measurement_device_type 'Rigaku R-AXIS RAPID IP'
_diffrn_measurement_method '\w scan'
_diffrn_radiation_monochromator graphite
_diffrn_radiation_source 'fine-focus sealed tube'
_diffrn_radiation_type MoK\a
_diffrn_radiation_wavelength 0.71073
_diffrn_reflns_av_R_equivalents 0.0309
_diffrn_reflns_av_sigmaI/netI 0.0433
_diffrn_reflns_limit_h_max 11
_diffrn_reflns_limit_h_min -11
_diffrn_reflns_limit_k_max 14
_diffrn_reflns_limit_k_min -15
_diffrn_reflns_limit_l_max 16
_diffrn_reflns_limit_l_min -17
_diffrn_reflns_number 12594
_diffrn_reflns_theta_full 27.45
_diffrn_reflns_theta_max 27.45
_diffrn_reflns_theta_min 3.17
_diffrn_standards_decay_% 0
_diffrn_standards_interval_count 0
_diffrn_standards_interval_time 0
_diffrn_standards_number 0
_exptl_absorpt_coefficient_mu 0.907
_exptl_absorpt_correction_T_max 0.9068
_exptl_absorpt_correction_T_min 0.8465
_exptl_absorpt_correction_type multi-scan
_exptl_absorpt_process_details '(ABSCOR; Higashi, 1995)'
_exptl_crystal_colour yellow
_exptl_crystal_density_diffrn 1.621
_exptl_crystal_density_method 'not measured'
_exptl_crystal_description prism
_exptl_crystal_F_000 640
_exptl_crystal_size_max 0.19
_exptl_crystal_size_mid 0.12
_exptl_crystal_size_min 0.11
_refine_diff_density_max 0.949
_refine_diff_density_min -0.594
_refine_ls_extinction_method none
_refine_ls_goodness_of_fit_ref 1.078
_refine_ls_hydrogen_treatment constr
_refine_ls_matrix_type full
_refine_ls_number_parameters 345
_refine_ls_number_reflns 5822
_refine_ls_number_restraints 0
_refine_ls_restrained_S_all 1.078
_refine_ls_R_factor_all 0.0444
_refine_ls_R_factor_gt 0.0304
_refine_ls_shift/su_max 0.001
_refine_ls_shift/su_mean 0.001
_refine_ls_structure_factor_coef Fsqd
_refine_ls_weighting_details 'calc w=1/[\s^2^(Fo^2^)+(0.0367P)^2^+0.2058P] where P=(Fo^2^+2Fc^2^)/3'
_refine_ls_weighting_scheme calc
_refine_ls_wR_factor_gt 0.0657
_refine_ls_wR_factor_ref 0.0766
_reflns_number_gt 4760
_reflns_number_total 5822
_reflns_threshold_expression I>2\s(I)
_cod_data_source_file bt5796.cif
_cod_data_source_block I
_cod_database_code 2233400
_cod_database_fobs_code 2233400

loop_
_symmetry_equiv_pos_as_xyz
'x, y, z'
'-x, -y, -z'

loop_
_atom_site_type_symbol
_atom_site_label
_atom_site_fract_x
_atom_site_fract_y
_atom_site_fract_z
_atom_site_U_iso_or_equiv
_atom_site_adp_type
_atom_site_calc_flag
_atom_site_refinement_flags
_atom_site_occupancy
_atom_site_symmetry_multiplicity
Cd Cd1 0.18002(2) 0.944005(16) 0.589093(15) 0.02562(7) Uani d . 1 1
O O1 0.0904(2) 1.01688(18) 0.40717(15) 0.0361(4) Uani d . 1 1
O O2 0.3311(2) 1.00556(19) 0.41763(15) 0.0390(5) Uani d . 1 1
O O3 0.3901(3) 0.8936(2) 0.23010(18) 0.0493(6) Uani d . 1 1
O O4 0.8546(3) 0.4867(2) 0.0878(2) 0.0620(7) Uani d . 1 1
O O5 0.9522(3) 0.6549(2) 0.0014(2) 0.0741(8) Uani d . 1 1
H H5 1.0193 0.6153 -0.0288 0.111 Uiso calc R 1 1
O O6 0.1426(3) 0.8763(2) 0.77857(16) 0.0479(5) Uani d . 1 1
O O7 0.5403(4) 0.6153(3) 0.6982(3) 0.0893(10) Uani d . 1 1
O O8 0.7250(5) 0.6396(4) 0.7677(4) 0.1299(16) Uani d . 1 1
O O9 0.7435(3) 0.4764(3) 0.7307(3) 0.0829(9) Uani d . 1 1
O O1W 0.4333(2) 0.8691(2) 0.64542(17) 0.0486(5) Uani d . 1 1
H H11 0.4611 0.7941 0.6493 0.073 Uiso calc R 1 1
H H12 0.4890 0.9124 0.6010 0.073 Uiso calc R 1 1
N N1 0.1779(3) 0.74731(19) 0.58879(18) 0.0307(5) Uani d . 1 1
N N2 0.1773(3) 0.1380(2) 0.59570(18) 0.0315(5) Uani d . 1 1
N N3 0.2606(4) 0.7602(3) 0.9348(2) 0.0646(9) Uani d . 1 1
N N4 0.6706(4) 0.5765(3) 0.7332(3) 0.0596(8) Uani d . 1 1
C C1 0.2171(3) 1.0305(2) 0.3627(2) 0.0282(5) Uani d . 1 1
C C2 0.2299(4) 1.0791(3) 0.2418(2) 0.0423(7) Uani d . 1 1
H H2A 0.2158 1.1695 0.2170 0.051 Uiso calc R 1 1
H H2B 0.1497 1.0586 0.2130 0.051 Uiso calc R 1 1
C C3 0.3801(4) 1.0261(3) 0.1987(2) 0.0440(7) Uani d . 1 1
H H3A 0.3853 1.0634 0.1213 0.053 Uiso calc R 1 1
H H3B 0.4624 1.0431 0.2284 0.053 Uiso calc R 1 1
C C4 0.5115(4) 0.8267(3) 0.1927(2) 0.0413(7) Uani d . 1 1
C C5 0.5131(4) 0.7005(3) 0.2196(2) 0.0426(7) Uani d . 1 1
H H5A 0.4373 0.6657 0.2639 0.051 Uiso calc R 1 1
C C6 0.6268(4) 0.6263(3) 0.1807(2) 0.0412(7) Uani d . 1 1
H H6 0.6275 0.5416 0.1990 0.049 Uiso calc R 1 1
C C7 0.7403(4) 0.6773(3) 0.1143(2) 0.0415(7) Uani d . 1 1
C C8 0.7405(4) 0.8018(3) 0.0913(3) 0.0515(8) Uani d . 1 1
H H8 0.8178 0.8360 0.0485 0.062 Uiso calc R 1 1
C C9 0.6276(4) 0.8772(3) 0.1307(3) 0.0514(8) Uani d . 1 1
H H9 0.6299 0.9608 0.1156 0.062 Uiso calc R 1 1
C C10 0.8552(4) 0.5984(3) 0.0665(3) 0.0481(8) Uani d . 1 1
C C11 0.0810(3) 0.6805(2) 0.6513(2) 0.0339(6) Uani d . 1 1
H H11A 0.0148 0.7150 0.6957 0.041 Uiso calc R 1 1
C C12 0.0742(3) 0.5627(2) 0.6532(2) 0.0330(6) Uani d . 1 1
H H12A 0.0044 0.5198 0.6978 0.040 Uiso calc R 1 1
C C13 0.1722(3) 0.5090(2) 0.5881(2) 0.0279(5) Uani d . 1 1
C C14 0.2714(3) 0.5799(2) 0.5215(2) 0.0366(6) Uani d . 1 1
H H14 0.3376 0.5486 0.4752 0.044 Uiso calc R 1 1
C C15 0.2709(3) 0.6963(3) 0.5248(2) 0.0362(6) Uani d . 1 1
H H15 0.3385 0.7419 0.4802 0.043 Uiso calc R 1 1
C C16 0.0616(3) 0.2007(3) 0.6371(2) 0.0376(7) Uani d . 1 1
H H16 -0.0188 0.1622 0.6681 0.045 Uiso calc R 1 1
C C17 0.0552(3) 0.3203(3) 0.6364(2) 0.0381(7) Uani d . 1 1
H H17 -0.0282 0.3605 0.6661 0.046 Uiso calc R 1 1
C C18 0.1735(3) 0.3800(2) 0.5914(2) 0.0278(5) Uani d . 1 1
C C19 0.2945(4) 0.3138(3) 0.5491(3) 0.0428(7) Uani d . 1 1
H H19 0.3768 0.3498 0.5180 0.051 Uiso calc R 1 1
C C20 0.2921(4) 0.1946(3) 0.5536(3) 0.0448(8) Uani d . 1 1
H H20 0.3748 0.1515 0.5258 0.054 Uiso calc R 1 1
C C21 0.2327(4) 0.7857(3) 0.8328(3) 0.0483(8) Uani d . 1 1
H H21 0.2858 0.7304 0.7998 0.058 Uiso calc R 1 1
C C22 0.1831(6) 0.8376(5) 0.9937(4) 0.0898(16) Uani d . 1 1
H H22A 0.1137 0.9066 0.9477 0.135 Uiso calc R 1 1
H H22B 0.2548 0.8687 1.0197 0.135 Uiso calc R 1 1
H H22C 0.1286 0.7895 1.0532 0.135 Uiso calc R 1 1
C C23 0.3709(7) 0.6488(6) 0.9891(4) 0.118(2) Uani d . 1 1
H H23A 0.4105 0.6049 0.9405 0.177 Uiso calc R 1 1
H H23B 0.3234 0.5955 1.0496 0.177 Uiso calc R 1 1
H H23C 0.4516 0.6725 1.0131 0.177 Uiso calc R 1 1

loop_
_atom_site_aniso_label
_atom_site_aniso_U_11
_atom_site_aniso_U_22
_atom_site_aniso_U_33
_atom_site_aniso_U_12
_atom_site_aniso_U_13
_atom_site_aniso_U_23
Cd1 0.02636(11) 0.01654(10) 0.03726(12) -0.00540(7) -0.00062(7) -0.01261(7)
O1 0.0260(11) 0.0386(11) 0.0424(11) -0.0067(9) 0.0057(8) -0.0140(9)
O2 0.0319(12) 0.0424(12) 0.0433(11) -0.0115(9) 0.0017(9) -0.0139(9)
O3 0.0467(14) 0.0443(13) 0.0622(14) -0.0143(11) 0.0238(11) -0.0283(11)
O4 0.0743(19) 0.0414(14) 0.0691(16) -0.0119(13) 0.0278(13) -0.0256(12)
O5 0.071(2) 0.0525(16) 0.101(2) -0.0199(14) 0.0489(16) -0.0380(14)
O6 0.0440(14) 0.0504(14) 0.0415(12) -0.0020(11) -0.0028(10) -0.0107(10)
O7 0.053(2) 0.0577(19) 0.136(3) -0.0091(15) -0.0075(18) -0.0079(17)
O8 0.117(3) 0.103(3) 0.207(5) -0.016(3) -0.031(3) -0.094(3)
O9 0.0556(19) 0.0490(17) 0.140(3) -0.0094(14) 0.0235(17) -0.0346(17)
O1W 0.0314(12) 0.0417(13) 0.0651(14) -0.0108(10) -0.0036(10) -0.0068(10)
N1 0.0271(13) 0.0192(11) 0.0485(13) -0.0045(9) 0.0000(10) -0.0154(9)
N2 0.0354(14) 0.0206(11) 0.0442(13) -0.0074(10) 0.0013(10) -0.0176(9)
N3 0.067(2) 0.085(2) 0.0376(16) -0.0242(19) -0.0111(14) -0.0075(15)
N4 0.048(2) 0.0435(18) 0.082(2) -0.0156(15) 0.0143(16) -0.0162(16)
C1 0.0261(15) 0.0209(13) 0.0382(14) -0.0021(10) 0.0038(11) -0.0136(10)
C2 0.0413(19) 0.0419(18) 0.0391(16) -0.0022(14) 0.0030(13) -0.0133(13)
C3 0.045(2) 0.0462(19) 0.0393(16) -0.0087(15) 0.0126(13) -0.0168(13)
C4 0.0386(18) 0.0471(19) 0.0437(16) -0.0108(14) 0.0100(13) -0.0241(14)
C5 0.046(2) 0.0458(19) 0.0416(16) -0.0171(15) 0.0112(13) -0.0201(14)
C6 0.0432(19) 0.0402(17) 0.0424(16) -0.0103(14) 0.0013(13) -0.0165(13)
C7 0.0402(19) 0.0414(18) 0.0432(16) -0.0053(14) 0.0039(13) -0.0178(13)
C8 0.043(2) 0.048(2) 0.064(2) -0.0125(16) 0.0207(16) -0.0238(16)
C9 0.053(2) 0.0385(18) 0.064(2) -0.0141(16) 0.0206(16) -0.0226(15)
C10 0.052(2) 0.044(2) 0.0466(18) -0.0062(16) 0.0070(15) -0.0173(14)
C11 0.0347(16) 0.0250(14) 0.0473(16) -0.0079(12) 0.0073(12) -0.0198(12)
C12 0.0342(16) 0.0243(14) 0.0431(15) -0.0092(12) 0.0067(12) -0.0146(11)
C13 0.0296(15) 0.0186(13) 0.0395(14) -0.0058(10) -0.0031(11) -0.0135(10)
C14 0.0381(17) 0.0232(14) 0.0516(17) -0.0076(12) 0.0113(13) -0.0192(12)
C15 0.0321(16) 0.0223(14) 0.0550(17) -0.0101(12) 0.0089(13) -0.0142(12)
C16 0.0368(17) 0.0273(15) 0.0560(18) -0.0141(13) 0.0092(13) -0.0212(13)
C17 0.0345(17) 0.0276(15) 0.0587(18) -0.0085(12) 0.0114(13) -0.0247(13)
C18 0.0285(15) 0.0208(13) 0.0392(14) -0.0050(10) -0.0014(11) -0.0161(11)
C19 0.0383(18) 0.0313(16) 0.069(2) -0.0170(13) 0.0179(15) -0.0288(14)
C20 0.0414(19) 0.0325(16) 0.072(2) -0.0119(14) 0.0160(15) -0.0332(15)
C21 0.045(2) 0.052(2) 0.0461(18) -0.0156(16) 0.0003(15) -0.0119(15)
C22 0.113(4) 0.113(4) 0.062(3) -0.055(3) 0.011(3) -0.037(3)
C23 0.119(5) 0.124(5) 0.078(3) -0.006(4) -0.051(3) 0.007(3)

loop_
_atom_type_symbol
_atom_type_description
_atom_type_scat_dispersion_real
_atom_type_scat_dispersion_imag
_atom_type_scat_source
C C 0.0033 0.0016 'International Tables Vol C Tables 4.2.6.8 and 6.1.1.4'
H H 0.0000 0.0000 'International Tables Vol C Tables 4.2.6.8 and 6.1.1.4'
N N 0.0061 0.0033 'International Tables Vol C Tables 4.2.6.8 and 6.1.1.4'
O O 0.0106 0.0060 'International Tables Vol C Tables 4.2.6.8 and 6.1.1.4'
Cd Cd -0.8075 1.2024 'International Tables Vol C Tables 4.2.6.8 and 6.1.1.4'

loop_
_geom_angle_atom_site_label_1
_geom_angle_atom_site_label_2
_geom_angle_atom_site_label_3
_geom_angle_site_symmetry_1
_geom_angle_site_symmetry_3
_geom_angle
N2 Cd1 N1 1_565 . 177.79(8)
N2 Cd1 O1W 1_565 . 92.00(8)
N1 Cd1 O1W . . 88.38(8)
N2 Cd1 O6 1_565 . 87.14(8)
N1 Cd1 O6 . . 90.79(8)
O1W Cd1 O6 . . 79.50(8)
N2 Cd1 O1 1_565 2_576 91.36(8)
N1 Cd1 O1 . 2_576 87.59(7)
O1W Cd1 O1 . 2_576 161.18(7)
O6 Cd1 O1 . 2_576 82.19(7)
N2 Cd1 O1 1_565 . 96.38(7)
N1 Cd1 O1 . . 85.10(7)
O1W Cd1 O1 . . 127.31(7)
O6 Cd1 O1 . . 152.60(8)
O1 Cd1 O1 2_576 . 70.59(7)
N2 Cd1 O2 1_565 . 87.11(7)
N1 Cd1 O2 . . 95.10(7)
O1W Cd1 O2 . . 76.40(7)
O6 Cd1 O2 . . 154.98(8)
O1 Cd1 O2 2_576 . 122.27(6)
O1 Cd1 O2 . . 52.37(6)
C1 O1 Cd1 . 2_576 153.61(18)
C1 O1 Cd1 . . 95.24(16)
Cd1 O1 Cd1 2_576 . 109.41(7)
C1 O2 Cd1 . . 91.80(16)
C4 O3 C3 . . 117.4(2)
C10 O5 H5 . . 120.0
C21 O6 Cd1 . . 117.7(2)
Cd1 O1W H11 . . 109.5
Cd1 O1W H12 . . 109.5
H11 O1W H12 . . 109.5
C11 N1 C15 . . 117.2(2)
C11 N1 Cd1 . . 121.05(17)
C15 N1 Cd1 . . 121.72(18)
C20 N2 C16 . . 117.1(2)
C20 N2 Cd1 . 1_545 120.16(18)
C16 N2 Cd1 . 1_545 122.71(18)
C21 N3 C22 . . 121.9(4)
C21 N3 C23 . . 119.2(4)
C22 N3 C23 . . 119.0(4)
O8 N4 O9 . . 120.3(4)
O8 N4 O7 . . 119.6(4)
O9 N4 O7 . . 120.1(4)
O2 C1 O1 . . 120.6(2)
O2 C1 C2 . . 120.1(2)
O1 C1 C2 . . 119.3(2)
C1 C2 C3 . . 113.3(3)
C1 C2 H2A . . 108.9
C3 C2 H2A . . 108.9
C1 C2 H2B . . 108.9
C3 C2 H2B . . 108.9
H2A C2 H2B . . 107.7
O3 C3 C2 . . 106.8(2)
O3 C3 H3A . . 110.4
C2 C3 H3A . . 110.4
O3 C3 H3B . . 110.4
C2 C3 H3B . . 110.4
H3A C3 H3B . . 108.6
O3 C4 C9 . . 124.3(3)
O3 C4 C5 . . 115.8(3)
C9 C4 C5 . . 120.0(3)
C6 C5 C4 . . 120.1(3)
C6 C5 H5A . . 120.0
C4 C5 H5A . . 120.0
C5 C6 C7 . . 120.4(3)
C5 C6 H6 . . 119.8
C7 C6 H6 . . 119.8
C8 C7 C6 . . 119.0(3)
C8 C7 C10 . . 121.4(3)
C6 C7 C10 . . 119.7(3)
C7 C8 C9 . . 121.2(3)
C7 C8 H8 . . 119.4
C9 C8 H8 . . 119.4
C4 C9 C8 . . 119.2(3)
C4 C9 H9 . . 120.4
C8 C9 H9 . . 120.4
O4 C10 O5 . . 123.4(3)
O4 C10 C7 . . 121.0(3)
O5 C10 C7 . . 115.6(3)
N1 C11 C12 . . 123.3(3)
N1 C11 H11A . . 118.4
C12 C11 H11A . . 118.4
C11 C12 C13 . . 119.5(3)
C11 C12 H12A . . 120.3
C13 C12 H12A . . 120.3
C12 C13 C14 . . 117.1(2)
C12 C13 C18 . . 121.2(2)
C14 C13 C18 . . 121.7(2)
C15 C14 C13 . . 119.6(3)
C15 C14 H14 . . 120.2
C13 C14 H14 . . 120.2
N1 C15 C14 . . 123.3(3)
N1 C15 H15 . . 118.4
C14 C15 H15 . . 118.4
N2 C16 C17 . . 123.2(3)
N2 C16 H16 . . 118.4
C17 C16 H16 . . 118.4
C16 C17 C18 . . 119.8(3)
C16 C17 H17 . . 120.1
C18 C17 H17 . . 120.1
C17 C18 C19 . . 116.8(2)
C17 C18 C13 . . 122.0(2)
C19 C18 C13 . . 121.2(2)
C20 C19 C18 . . 119.7(3)
C20 C19 H19 . . 120.2
C18 C19 H19 . . 120.2
N2 C20 C19 . . 123.4(3)
N2 C20 H20 . . 118.3
C19 C20 H20 . . 118.3
O6 C21 N3 . . 125.3(4)
O6 C21 H21 . . 117.4
N3 C21 H21 . . 117.4
N3 C22 H22A . . 109.5
N3 C22 H22B . . 109.5
H22A C22 H22B . . 109.5
N3 C22 H22C . . 109.5
H22A C22 H22C . . 109.5
H22B C22 H22C . . 109.5
N3 C23 H23A . . 109.5
N3 C23 H23B . . 109.5
H23A C23 H23B . . 109.5
N3 C23 H23C . . 109.5
H23A C23 H23C . . 109.5
H23B C23 H23C . . 109.5

loop_
_geom_bond_atom_site_label_1
_geom_bond_atom_site_label_2
_geom_bond_site_symmetry_2
_geom_bond_distance
Cd1 O1 . 2.4304(19)
Cd1 O1 2_576 2.398(2)
Cd1 O2 . 2.5080(19)
Cd1 O6 . 2.381(2)
Cd1 O1W . 2.370(2)
Cd1 N1 . 2.305(2)
Cd1 N2 1_565 2.294(2)
O1 C1 . 1.259(3)
O1 Cd1 2_576 2.3985(19)
O2 C1 . 1.251(3)
O3 C4 . 1.363(4)
O3 C3 . 1.436(4)
O4 C10 . 1.235(4)
O5 C10 . 1.293(4)
O5 H5 . 0.8400
O6 C21 . 1.225(4)
O7 N4 . 1.245(4)
O8 N4 . 1.206(4)
O9 N4 . 1.218(4)
O1W H11 . 0.8400
O1W H12 . 0.8400
N1 C11 . 1.335(4)
N1 C15 . 1.338(3)
N2 C20 . 1.332(4)
N2 C16 . 1.333(4)
N2 Cd1 1_545 2.294(2)
N3 C21 . 1.324(4)
N3 C22 . 1.428(5)
N3 C23 . 1.453(6)
C1 C2 . 1.510(4)
C2 C3 . 1.515(4)
C2 H2A . 0.9700
C2 H2B . 0.9700
C3 H3A . 0.9700
C3 H3B . 0.9700
C4 C9 . 1.380(4)
C4 C5 . 1.386(4)
C5 C6 . 1.378(4)
C5 H5A . 0.9300
C6 C7 . 1.388(4)
C6 H6 . 0.9300
C7 C8 . 1.376(4)
C7 C10 . 1.482(4)
C8 C9 . 1.387(4)
C8 H8 . 0.9300
C9 H9 . 0.9300
C11 C12 . 1.384(3)
C11 H11A . 0.9300
C12 C13 . 1.387(4)
C12 H12A . 0.9300
C13 C14 . 1.394(4)
C13 C18 . 1.490(3)
C14 C15 . 1.376(4)
C14 H14 . 0.9300
C15 H15 . 0.9300
C16 C17 . 1.382(4)
C16 H16 . 0.9300
C17 C18 . 1.385(4)
C17 H17 . 0.9300
C18 C19 . 1.389(4)
C19 C20 . 1.379(4)
C19 H19 . 0.9300
C20 H20 . 0.9300
C21 H21 . 0.9300
C22 H22A . 0.9600
C22 H22B . 0.9600
C22 H22C . 0.9600
C23 H23A . 0.9600
C23 H23B . 0.9600
C23 H23C . 0.9600

loop_
_geom_hbond_atom_site_label_D
_geom_hbond_atom_site_label_H
_geom_hbond_atom_site_label_A
_geom_hbond_site_symmetry_A
_geom_hbond_distance_DH
_geom_hbond_distance_HA
_geom_hbond_distance_DA
_geom_hbond_angle_DHA
O5 H5 O4 2_765 0.84 1.80 2.629(3) 171
O1W H11 O7 . 0.84 1.94 2.754(4) 164
O1W H12 O2 2_676 0.84 2.03 2.763(3) 145

loop_
_geom_torsion_atom_site_label_1
_geom_torsion_atom_site_label_2
_geom_torsion_atom_site_label_3
_geom_torsion_atom_site_label_4
_geom_torsion_site_symmetry_1
_geom_torsion_site_symmetry_4
_geom_torsion
N2 Cd1 O1 C1 1_565 . 81.21(16)
N1 Cd1 O1 C1 . . -100.43(16)
O1W Cd1 O1 C1 . . -16.23(19)
O6 Cd1 O1 C1 . . 177.34(16)
O1 Cd1 O1 C1 2_576 . 170.41(19)
O2 Cd1 O1 C1 . . -0.14(14)
N2 Cd1 O1 Cd1 1_565 2_576 -89.19(9)
N1 Cd1 O1 Cd1 . 2_576 89.16(9)
O1W Cd1 O1 Cd1 . 2_576 173.37(7)
O6 Cd1 O1 Cd1 . 2_576 6.93(19)
O1 Cd1 O1 Cd1 2_576 2_576 0.0
O2 Cd1 O1 Cd1 . 2_576 -170.55(12)
N2 Cd1 O2 C1 1_565 . -100.20(16)
N1 Cd1 O2 C1 . . 79.95(16)
O1W Cd1 O2 C1 . . 167.04(16)
O6 Cd1 O2 C1 . . -177.12(17)
O1 Cd1 O2 C1 2_576 . -10.41(17)
O1 Cd1 O2 C1 . . 0.14(14)
N2 Cd1 O6 C21 1_565 . -125.3(2)
N1 Cd1 O6 C21 . . 55.5(2)
O1W Cd1 O6 C21 . . -32.7(2)
O1 Cd1 O6 C21 2_576 . 142.9(2)
O1 Cd1 O6 C21 . . 136.3(2)
O2 Cd1 O6 C21 . . -48.4(3)
O1W Cd1 N1 C11 . . 119.7(2)
O6 Cd1 N1 C11 . . 40.2(2)
O1 Cd1 N1 C11 2_576 . -41.9(2)
O1 Cd1 N1 C11 . . -112.6(2)
O2 Cd1 N1 C11 . . -164.1(2)
O1W Cd1 N1 C15 . . -61.8(2)
O6 Cd1 N1 C15 . . -141.2(2)
O1 Cd1 N1 C15 2_576 . 136.6(2)
O1 Cd1 N1 C15 . . 65.9(2)
O2 Cd1 N1 C15 . . 14.4(2)
Cd1 O2 C1 O1 . . -0.3(2)
Cd1 O2 C1 C2 . . 178.9(2)
Cd1 O1 C1 O2 2_576 . 159.6(3)
Cd1 O1 C1 O2 . . 0.3(3)
Cd1 O1 C1 C2 2_576 . -19.6(5)
Cd1 O1 C1 C2 . . -178.9(2)
O2 C1 C2 C3 . . 33.5(4)
O1 C1 C2 C3 . . -147.4(3)
C4 O3 C3 C2 . . 174.9(3)
C1 C2 C3 O3 . . 63.2(3)
C3 O3 C4 C9 . . 2.8(5)
C3 O3 C4 C5 . . -176.5(3)
O3 C4 C5 C6 . . 176.5(3)
C9 C4 C5 C6 . . -2.8(5)
C4 C5 C6 C7 . . -0.1(5)
C5 C6 C7 C8 . . 2.3(5)
C5 C6 C7 C10 . . -175.3(3)
C6 C7 C8 C9 . . -1.7(5)
C10 C7 C8 C9 . . 175.9(3)
O3 C4 C9 C8 . . -175.8(3)
C5 C4 C9 C8 . . 3.4(5)
C7 C8 C9 C4 . . -1.2(6)
C8 C7 C10 O4 . . 179.8(3)
C6 C7 C10 O4 . . -2.6(5)
C8 C7 C10 O5 . . -1.0(5)
C6 C7 C10 O5 . . 176.6(3)
C15 N1 C11 C12 . . 0.7(4)
Cd1 N1 C11 C12 . . 179.3(2)
N1 C11 C12 C13 . . 0.3(4)
C11 C12 C13 C14 . . -1.4(4)
C11 C12 C13 C18 . . 177.1(3)
C12 C13 C14 C15 . . 1.5(4)
C18 C13 C14 C15 . . -177.0(3)
C11 N1 C15 C14 . . -0.6(4)
Cd1 N1 C15 C14 . . -179.2(2)
C13 C14 C15 N1 . . -0.5(5)
C20 N2 C16 C17 . . 1.1(5)
Cd1 N2 C16 C17 1_545 . -176.5(2)
N2 C16 C17 C18 . . -0.3(5)
C16 C17 C18 C19 . . -0.3(4)
C16 C17 C18 C13 . . 179.7(3)
C12 C13 C18 C17 . . 17.2(4)
C14 C13 C18 C17 . . -164.4(3)
C12 C13 C18 C19 . . -162.9(3)
C14 C13 C18 C19 . . 15.6(4)
C17 C18 C19 C20 . . 0.0(5)
C13 C18 C19 C20 . . 180.0(3)
C16 N2 C20 C19 . . -1.4(5)
Cd1 N2 C20 C19 1_545 . 176.2(3)
C18 C19 C20 N2 . . 0.9(5)
Cd1 O6 C21 N3 . . 156.6(3)
C22 N3 C21 O6 . . 1.3(6)
C23 N3 C21 O6 . . 179.9(4)
